data_4344365
loop_
_publ_author_name
'Durand, E.'
'Ouvrard, G.'
'Evain, M.'
'Brec, R.'

_publ_section_title
;
 Split model description of the copper site distribution in the new
 layered (2D) copper vanadium phosphorus sulfide (CuIVIIIP2S6) phase
;
_journal_name_full 'Inorganic Chemistry'
_journal_page_first 4916
_journal_page_last 4920
_journal_volume 29
_journal_year 1990
_chemical_formula_sum 'Cu P2 S6 V'
_chemical_name_systematic 'Cu V ( P S3)2'
_space_group_IT_number 5
_symmetry_space_group_name_Hall 'C 2y'
_symmetry_space_group_name_H-M 'C 1 2 1'
_cell_angle_alpha 90
_cell_angle_beta 107.25
_cell_angle_gamma 90
_cell_formula_units_Z 2
_cell_length_a 5.9462
_cell_length_b 10.299
_cell_length_c 6.687
_cell_volume 391.091
_citation_journal_id_ASTM INOCAJ
_cod_data_source_file Durand_INOCAJ_1990_607.cif
_cod_data_source_block Cu1P2S6V1
_cod_original_cell_volume 391.0914
_cod_original_formula_sum 'Cu1 P2 S6 V1'
_cod_database_code 4344365

loop_
_symmetry_equiv_pos_as_xyz
x,y,z
-x,y,-z
x+1/2,y+1/2,z
-x+1/2,y+1/2,-z

loop_
_atom_site_label
_atom_site_type_symbol
_atom_site_fract_x
_atom_site_fract_y
_atom_site_fract_z
_atom_site_occupancy
_atom_site_U_iso_or_equiv
S2 S 0.2666 0.8418 0.2493 1 0.0
Cu1 Cu 0.97 0.673 0.012 0.14 0.0
S1 S 0.727 0.6708 0.2539 1 0.0
V1 V 0 0.3308 0 1 0.0
Cu3 Cu 0.126 0.669 0.371 0.07 0.0
Cu2 Cu 0.0693 0.6667 0.215 0.27 0.0
S3 S 0.7476 0.4865 0.751 1 0.0
P1 P 0.9442 0 0.8303 1 0.0
